data_7053144
loop_
_publ_author_name
'Alkorta, Ibon'
'Coss\'io, Fernando P.'
'Elguero, Jos\'e'
'Fresno, Nieves'
'Hernandez-Folgado, Laura'
'Garc\'ia-Granda, Santiago'
'Men\'endez-Taboada, Laura'
'P\'erez-Fern\'andez, Ruth'
'Reviriego, Felipe'
'V\'azquez-Vi\~nuela, Lucia'

_publ_section_title
;
 The reaction of NH-indazoles with 1-fluoro-2,4-dinitrobenzene: the
 unusual formation of benzotriazole-N-oxides
;
_journal_issue 8
_journal_name_full 'New Journal of Chemistry'
_journal_page_first 2384
_journal_paper_doi 10.1039/c3nj00186e
_journal_volume 37
_journal_year 2013
_chemical_absolute_configuration unk
_chemical_formula_moiety 'C13 H8 N4 O4'
_chemical_formula_sum 'C13 H8 N4 O4'
_chemical_formula_weight 284.23
_space_group_crystal_system orthorhombic
_space_group_IT_number 19
_space_group_name_Hall 'P 2ac 2ab'
_space_group_name_H-M_alt 'P 21 21 21'
_symmetry_space_group_name_Hall 'P 2ac 2ab'
_symmetry_space_group_name_H-M 'P 21 21 21'
_atom_sites_solution_hydrogens geom
_atom_sites_solution_primary direct
_atom_sites_solution_secondary difmap
_audit_creation_date 2013-04-03
_audit_creation_method
;
Olex2 1.1
(compiled 2011.11.01 svn.r2039, GUI svn.r3906)
;
_audit_update_record
;
2013-04-08 # Formatted by publCIF
;
_cell_angle_alpha 90.00
_cell_angle_beta 90.00
_cell_angle_gamma 90.00
_cell_formula_units_Z 4
_cell_length_a 7.0459(2)
_cell_length_b 11.048(3)
_cell_length_c 15.4564(4)
_cell_measurement_reflns_used 2412
_cell_measurement_temperature 120(2)
_cell_measurement_theta_max 70.2804
_cell_measurement_theta_min 3.9981
_cell_volume 1203.2(3)
_computing_cell_refinement
;
CrysAlisPro, Oxford Diffraction Ltd.,
Version 1.171.34.9 (release 08-12-2009 CrysAlis171 .NET)
(compiled Dec 8 2009,17:31:18)
;
_computing_data_collection
;
CrysAlisPro, Oxford Diffraction Ltd.,
Version 1.171.34.9 (release 08-12-2009 CrysAlis171 .NET)
(compiled Dec 8 2009,17:31:18)
;
_computing_data_reduction
;
CrysAlisPro, Oxford Diffraction Ltd.,
Version 1.171.34.9 (release 08-12-2009 CrysAlis171 .NET)
(compiled Dec 8 2009,17:31:18)
;
_computing_molecular_graphics
;
O. V. Dolomanov, L. J. Bourhis, R. J. Gildea, J. A. K. Howard and H. Puschmann,
OLEX2: a complete structure solution, refinement and analysis program.
J. Appl. Cryst. (2009). 42, 339-341.
;
_computing_publication_material
;
O. V. Dolomanov, L. J. Bourhis, R. J. Gildea, J. A. K. Howard and H. Puschmann,
OLEX2: a complete structure solution, refinement and analysis program.
J. Appl. Cryst. (2009). 42, 339-341.
;
_computing_structure_refinement
;
SHELXL, G.M. Sheldrick, Acta Cryst.
2008). A64, 112-122
;
_computing_structure_solution 'SHELXS-97 (Sheldrick, 1990)'
_diffrn_ambient_temperature 120.15
_diffrn_detector_area_resol_mean 10.2673
_diffrn_measured_fraction_theta_full 0.998
_diffrn_measured_fraction_theta_max 0.993
_diffrn_measurement_details
;
1 omega -96.00 -28.00 1.0000 15.0000
omega____ theta____ kappa____ phi______ frames
- -41.6979 -37.0000 30.0000 68

2 omega -96.00 -12.00 1.0000 15.0000
omega____ theta____ kappa____ phi______ frames
- -41.6979 125.0000 -180.0000 84

3 omega 99.00 126.00 1.0000 60.0000
omega____ theta____ kappa____ phi______ frames
- 100.0000 -45.0000 150.0000 27

4 omega 73.00 108.00 1.0000 60.0000
omega____ theta____ kappa____ phi______ frames
- 100.0000 76.0000 -117.0000 35

5 omega 136.00 167.00 1.0000 60.0000
omega____ theta____ kappa____ phi______ frames
- 100.0000 76.0000 -117.0000 31

6 omega 28.00 114.00 1.0000 60.0000
omega____ theta____ kappa____ phi______ frames
- 100.0000 -75.0000 52.0000 86

7 omega 110.00 177.00 1.0000 60.0000
omega____ theta____ kappa____ phi______ frames
- 100.0000 111.0000 60.0000 67

8 omega 76.00 167.00 1.0000 60.0000
omega____ theta____ kappa____ phi______ frames
- 100.0000 45.0000 -120.0000 91

9 omega 94.00 120.00 1.0000 60.0000
omega____ theta____ kappa____ phi______ frames
- 100.0000 -45.0000 60.0000 26

10 omega 113.00 177.00 1.0000 60.0000
omega____ theta____ kappa____ phi______ frames
- 100.0000 111.0000 0.0000 64

11 omega -120.00 -95.00 1.0000 15.0000
omega____ theta____ kappa____ phi______ frames
- -41.6979 -77.0000 -180.0000 25
;
_diffrn_measurement_device_type 'Xcalibur, Ruby, Gemini'
_diffrn_measurement_method '\w scans'
_diffrn_orient_matrix_UB_11 -0.1816885000
_diffrn_orient_matrix_UB_12 0.0589204000
_diffrn_orient_matrix_UB_13 0.0362603000
_diffrn_orient_matrix_UB_21 -0.0039548000
_diffrn_orient_matrix_UB_22 -0.0939678000
_diffrn_orient_matrix_UB_23 0.0736830000
_diffrn_orient_matrix_UB_31 0.1215767000
_diffrn_orient_matrix_UB_32 0.0845444000
_diffrn_orient_matrix_UB_33 0.0564648000
_diffrn_radiation_monochromator graphite
_diffrn_radiation_type 'Cu K\a'
_diffrn_radiation_wavelength 1.5418
_diffrn_reflns_av_R_equivalents 0.0311
_diffrn_reflns_av_unetI/netI 0.0394
_diffrn_reflns_limit_h_max 8
_diffrn_reflns_limit_h_min -8
_diffrn_reflns_limit_k_max 13
_diffrn_reflns_limit_k_min -11
_diffrn_reflns_limit_l_max 18
_diffrn_reflns_limit_l_min -15
_diffrn_reflns_number 4652
_diffrn_reflns_theta_full 68.00
_diffrn_reflns_theta_max 70.41
_diffrn_reflns_theta_min 4.92
_diffrn_source 'Enhance (Cu) X-ray Source'
_exptl_absorpt_coefficient_mu 1.025
_exptl_absorpt_correction_T_max 0.949
_exptl_absorpt_correction_T_min 0.912
_exptl_absorpt_correction_type analytical
_exptl_absorpt_process_details
;
CrysAlisPro, Oxford Diffraction Ltd.,
Version 1.171.34.9 (release 08-12-2009 CrysAlis171 .NET)
(compiled Dec 8 2009,17:31:18)
Analytical numeric absorption correction using a multifaceted crystal
model based on expressions derived by R.C. Clark & J.S. Reid.
(Clark, R. C. & Reid, J. S. (1995). Acta Cryst. A51, 887-897)
;
_exptl_crystal_density_diffrn 1.569
_exptl_crystal_density_method 'not measured'
_exptl_crystal_F_000 584
_exptl_crystal_size_max 0.1436
_exptl_crystal_size_mid 0.0829
_exptl_crystal_size_min 0.0622
_refine_diff_density_max 0.142
_refine_diff_density_min -0.221
_refine_diff_density_rms 0.047
_refine_ls_abs_structure_details 'Flack H D (1983), Acta Cryst. A39, 876-881'
_refine_ls_abs_structure_Flack 0.3(2)
_refine_ls_extinction_method none
_refine_ls_goodness_of_fit_ref 1.073
_refine_ls_hydrogen_treatment constr
_refine_ls_matrix_type full
_refine_ls_number_parameters 190
_refine_ls_number_reflns 2258
_refine_ls_number_restraints 0
_refine_ls_restrained_S_all 1.073
_refine_ls_R_factor_all 0.0383
_refine_ls_R_factor_gt 0.0335
_refine_ls_shift/su_max 0.000
_refine_ls_shift/su_mean 0.000
_refine_ls_structure_factor_coef Fsqd
_refine_ls_weighting_details 'calc w=1/[\s^2^(Fo^2^)+(0.0365P)^2^+0.0293P] where P=(Fo^2^+2Fc^2^)/3'
_refine_ls_weighting_scheme calc
_refine_ls_wR_factor_gt 0.0768
_refine_ls_wR_factor_ref 0.0796
_reflns_number_gt 2051
_reflns_number_total 2258
_reflns_threshold_expression >2sigma(I)
_cod_data_source_file c3nj00186e.cif
_cod_data_source_block 3_120K_new
_cod_original_cell_volume 1203.1(3)
_cod_database_code 7053144
_chemical_oxdiff_formula 'C13 H8 N4 O4 '
_chemical_oxdiff_usercomment 'Medida a RT - GMN10040'
_reflns_odcompleteness_completeness 99.24
_reflns_odcompleteness_iscentric 0
_reflns_odcompleteness_theta 68.13

loop_
_space_group_symop_id
_space_group_symop_operation_xyz
1 'x, y, z'
2 '-x+1/2, -y, z+1/2'
3 'x+1/2, -y+1/2, -z'
4 '-x, y+1/2, -z+1/2'

loop_
_atom_site_label
_atom_site_type_symbol
_atom_site_fract_x
_atom_site_fract_y
_atom_site_fract_z
_atom_site_U_iso_or_equiv
_atom_site_adp_type
_atom_site_occupancy
_atom_site_symmetry_multiplicity
_atom_site_calc_flag
_atom_site_refinement_flags
C1 C 1.0666(3) 0.61895(19) 0.68586(12) 0.0316(4) Uani 1 1 d .
H1 H 1.1078 0.6119 0.7442 0.038 Uiso 1 1 calc R
C2 C 1.0336(3) 0.73177(17) 0.64367(11) 0.0267(4) Uani 1 1 d .
C3 C 1.0498(3) 0.85380(18) 0.66728(12) 0.0297(4) Uani 1 1 d .
H3 H 1.0878 0.8764 0.7240 0.036 Uiso 1 1 calc R
C4 C 1.0088(3) 0.93993(18) 0.60551(13) 0.0306(4) Uani 1 1 d .
H4 H 1.0203 1.0232 0.6198 0.037 Uiso 1 1 calc R
C5 C 0.9502(3) 0.90694(17) 0.52167(13) 0.0283(4) Uani 1 1 d .
H5 H 0.9223 0.9686 0.4808 0.034 Uiso 1 1 calc R
C6 C 0.9322(3) 0.78700(16) 0.49735(12) 0.0243(4) Uani 1 1 d .
H6 H 0.8916 0.7648 0.4409 0.029 Uiso 1 1 calc R
C7 C 0.9765(3) 0.70005(16) 0.55996(11) 0.0227(4) Uani 1 1 d .
N2 N 1.0338(3) 0.52606(15) 0.63539(10) 0.0296(4) Uani 1 1 d .
N1 N 0.9771(3) 0.57463(13) 0.55720(9) 0.0243(3) Uani 1 1 d .
C8 C 0.9493(3) 0.49698(15) 0.48718(11) 0.0230(4) Uani 1 1 d .
C9 C 0.8745(3) 0.38014(17) 0.49785(11) 0.0250(4) Uani 1 1 d .
N3 N 0.8042(3) 0.33725(14) 0.58211(10) 0.0281(4) Uani 1 1 d .
O1 O 0.6862(2) 0.39885(13) 0.61970(9) 0.0334(3) Uani 1 1 d .
O2 O 0.8628(3) 0.23907(13) 0.60778(10) 0.0410(4) Uani 1 1 d .
C10 C 0.8556(3) 0.30021(17) 0.42993(13) 0.0270(4) Uani 1 1 d .
H10 H 0.8077 0.2207 0.4386 0.032 Uiso 1 1 calc R
C11 C 0.9090(3) 0.34013(17) 0.34849(12) 0.0256(4) Uani 1 1 d .
N4 N 0.8902(3) 0.25640(15) 0.27550(11) 0.0306(4) Uani 1 1 d .
O3 O 0.8172(2) 0.15755(13) 0.28867(10) 0.0359(3) Uani 1 1 d .
O4 O 0.9487(3) 0.28999(14) 0.20487(10) 0.0478(4) Uani 1 1 d .
C12 C 0.9829(3) 0.45436(16) 0.33435(12) 0.0255(4) Uani 1 1 d .
H12 H 1.0179 0.4793 0.2777 0.031 Uiso 1 1 calc R
C13 C 1.0052(3) 0.53177(16) 0.40404(11) 0.0252(4) Uani 1 1 d .
H13 H 1.0593 0.6096 0.3952 0.030 Uiso 1 1 calc R

loop_
_atom_site_aniso_label
_atom_site_aniso_U_11
_atom_site_aniso_U_22
_atom_site_aniso_U_33
_atom_site_aniso_U_23
_atom_site_aniso_U_13
_atom_site_aniso_U_12
C1 0.0398(12) 0.0365(10) 0.0185(8) 0.0018(8) -0.0032(7) -0.0067(10)
C2 0.0272(10) 0.0311(9) 0.0218(8) -0.0018(7) 0.0025(7) -0.0035(8)
C3 0.0304(10) 0.0350(10) 0.0236(9) -0.0061(8) 0.0040(7) -0.0071(9)
C4 0.0341(12) 0.0265(9) 0.0313(9) -0.0063(8) 0.0075(9) -0.0041(9)
C5 0.0285(10) 0.0251(9) 0.0314(9) 0.0039(7) 0.0039(8) 0.0017(8)
C6 0.0250(9) 0.0268(9) 0.0211(8) 0.0003(7) 0.0004(7) -0.0007(8)
C7 0.0225(10) 0.0247(8) 0.0209(8) -0.0004(7) 0.0026(7) -0.0010(7)
N2 0.0369(10) 0.0314(8) 0.0206(7) 0.0061(6) -0.0049(7) -0.0018(8)
N1 0.0313(9) 0.0228(7) 0.0188(7) 0.0024(6) -0.0021(6) -0.0014(7)
C8 0.0255(9) 0.0210(8) 0.0227(8) 0.0013(7) -0.0016(7) 0.0026(8)
C9 0.0277(9) 0.0263(9) 0.0210(8) 0.0041(8) 0.0003(7) 0.0013(8)
N3 0.0315(9) 0.0272(8) 0.0255(8) 0.0024(7) -0.0005(7) -0.0032(7)
O1 0.0354(8) 0.0356(8) 0.0290(7) 0.0008(6) 0.0064(6) 0.0003(6)
O2 0.0590(10) 0.0275(7) 0.0365(8) 0.0125(6) 0.0014(7) 0.0040(7)
C10 0.0270(10) 0.0216(8) 0.0324(10) 0.0015(8) 0.0012(8) 0.0015(8)
C11 0.0257(10) 0.0253(9) 0.0260(9) -0.0045(7) 0.0004(7) 0.0018(8)
N4 0.0331(10) 0.0291(9) 0.0297(9) -0.0058(7) 0.0017(7) 0.0004(8)
O3 0.0397(9) 0.0289(7) 0.0391(8) -0.0071(6) -0.0014(7) -0.0065(7)
O4 0.0717(12) 0.0425(8) 0.0292(8) -0.0115(7) 0.0147(8) -0.0115(9)
C12 0.0278(11) 0.0266(9) 0.0222(8) 0.0001(7) 0.0016(7) 0.0007(8)
C13 0.0275(10) 0.0231(9) 0.0250(8) 0.0020(7) -0.0008(7) 0.0005(8)

loop_
_atom_type_symbol
_atom_type_description
_atom_type_scat_dispersion_real
_atom_type_scat_dispersion_imag
_atom_type_scat_source
C C 0.0181 0.0091 'International Tables Vol C Tables 4.2.6.8 and 6.1.1.4'
H H 0.0000 0.0000 'International Tables Vol C Tables 4.2.6.8 and 6.1.1.4'
N N 0.0311 0.0180 'International Tables Vol C Tables 4.2.6.8 and 6.1.1.4'
O O 0.0492 0.0322 'International Tables Vol C Tables 4.2.6.8 and 6.1.1.4'

loop_
_exptl_crystal_face_index_h
_exptl_crystal_face_index_k
_exptl_crystal_face_index_l
_exptl_crystal_face_perp_dist
_exptl_oxdiff_crystal_face_indexfrac_h
_exptl_oxdiff_crystal_face_indexfrac_k
_exptl_oxdiff_crystal_face_indexfrac_l
_exptl_oxdiff_crystal_face_x
_exptl_oxdiff_crystal_face_y
_exptl_oxdiff_crystal_face_z
2 5 6 0.0443 2.0000 5.0000 6.0000 0.1492 -0.0375 1.0060
-2 -5 -6 0.0443 -2.0000 -5.0000 -6.0000 -0.1492 0.0375 -1.0060
-3 4 -5 0.0415 -3.0000 4.0000 -5.0000 0.5956 -0.7335 -0.3095
3 -4 5 0.0415 3.0000 -4.0000 5.0000 -0.5956 0.7335 0.3095
2 -1 -9 0.0311 2.0000 -1.0000 -9.0000 -0.7513 -0.5744 -0.3480
-2 1 9 0.0311 -2.0000 1.0000 9.0000 0.7513 0.5744 0.3480

loop_
_geom_angle_atom_site_label_1
_geom_angle_atom_site_label_2
_geom_angle_atom_site_label_3
_geom_angle
N2 C1 C2 112.56(16)
C3 C2 C1 135.12(18)
C7 C2 C1 104.53(16)
C7 C2 C3 120.34(17)
C4 C3 C2 117.82(18)
C3 C4 C5 121.35(18)
C6 C5 C4 121.66(18)
C5 C6 C7 116.70(17)
C6 C7 C2 122.12(17)
N1 C7 C2 106.14(15)
N1 C7 C6 131.74(17)
C1 N2 N1 105.54(15)
C7 N1 C8 129.66(15)
N2 N1 C7 111.23(15)
N2 N1 C8 118.73(15)
N1 C8 C9 121.82(16)
N1 C8 C13 120.29(16)
C13 C8 C9 117.81(16)
C8 C9 N3 121.75(16)
C10 C9 C8 122.42(17)
C10 C9 N3 115.79(17)
O1 N3 C9 118.07(16)
O1 N3 O2 124.61(16)
O2 N3 C9 117.24(17)
C9 C10 C11 117.49(17)
C10 C11 N4 118.29(17)
C12 C11 C10 122.44(17)
C12 C11 N4 119.26(16)
O3 N4 C11 118.25(16)
O3 N4 O4 124.06(17)
O4 N4 C11 117.69(17)
C11 C12 C13 118.93(17)
C12 C13 C8 120.88(17)

loop_
_geom_bond_atom_site_label_1
_geom_bond_atom_site_label_2
_geom_bond_distance
C1 C2 1.426(3)
C1 N2 1.310(3)
C2 C3 1.401(3)
C2 C7 1.399(3)
C3 C4 1.379(3)
C4 C5 1.408(3)
C5 C6 1.383(3)
C6 C7 1.399(3)
C7 N1 1.386(2)
N2 N1 1.381(2)
N1 C8 1.395(2)
C8 C9 1.404(3)
C8 C13 1.398(3)
C9 N3 1.472(2)
C9 C10 1.378(3)
N3 O1 1.222(2)
N3 O2 1.226(2)
C10 C11 1.386(3)
C11 N4 1.465(2)
C11 C12 1.383(3)
N4 O3 1.224(2)
N4 O4 1.225(2)
C12 C13 1.384(3)
